data_2241085
loop_
_publ_author_name
'Raymond, Casey C.'
'Knopp, Michael A.'

_publ_section_title
;
 Crystal structure of
 1,4,5,6,7,8,9,10,11,12,13-undecahydrocyclododeca[<i>c</i>]pyrazol-3-ol
;
_journal_issue 10
_journal_name_full 'Acta Crystallographica Section E'
_journal_page_first o752
_journal_page_last o753
_journal_paper_doi 10.1107/S2056989015016746
_journal_volume 71
_journal_year 2015
_chemical_formula_iupac 'C13 H22 N2 O'
_chemical_formula_moiety 'C13 H22 N2 O'
_chemical_formula_sum 'C13 H22 N2 O'
_chemical_formula_weight 222.32
_chemical_name_systematic
;
1,4,5,6,7,8,9,10,11,12,13-Undecahydrocyclododeca[<i>c</i>]pyrazol-3-ol
;
_space_group_crystal_system monoclinic
_space_group_IT_number 15
_space_group_name_Hall '-C 2yc'
_space_group_name_H-M_alt 'C 1 2/c 1'
_symmetry_space_group_name_Hall '-C 2yc'
_symmetry_space_group_name_H-M 'C 1 2/c 1'
_atom_sites_solution_hydrogens geom
_audit_creation_method SHELXL-2014/6
_cell_angle_alpha 90
_cell_angle_beta 105.4374(12)
_cell_angle_gamma 90
_cell_formula_units_Z 8
_cell_length_a 30.008(2)
_cell_length_b 7.4764(5)
_cell_length_c 11.6516(8)
_cell_measurement_reflns_used 9304
_cell_measurement_temperature 100(2)
_cell_measurement_theta_max 30.4989
_cell_measurement_theta_min 2.814
_cell_volume 2519.7(3)
_computing_cell_refinement
;
SAINT (Bruker, 2007)
;
_computing_data_collection
;
APEX2 (Bruker, 2007)
;
_computing_data_reduction
;
SAINT (Bruker, 2007)
;
_computing_molecular_graphics
;
Mercury (Macrae <i>et al.</i>,  2008)
;
_computing_publication_material
;
SHELXTL (Sheldrick, 2008)
;
_computing_structure_refinement
;
SHELXL2014 (Sheldrick, 2015)
;
_computing_structure_solution
;
SHELXS97 (Sheldrick, 2008)
;
_diffrn_ambient_temperature 100(2)
_diffrn_measured_fraction_theta_full 1.000
_diffrn_measured_fraction_theta_max 0.999
_diffrn_measurement_device_type 'Bruker APEX CCD '
_diffrn_measurement_method 'omega and phi scans'
_diffrn_radiation_type MoK\a
_diffrn_radiation_wavelength 0.71073
_diffrn_reflns_av_R_equivalents 0.0405
_diffrn_reflns_limit_h_max 42
_diffrn_reflns_limit_h_min -42
_diffrn_reflns_limit_k_max 10
_diffrn_reflns_limit_k_min -10
_diffrn_reflns_limit_l_max 16
_diffrn_reflns_limit_l_min -16
_diffrn_reflns_number 14420
_diffrn_reflns_theta_full 25.242
_diffrn_reflns_theta_max 30.502
_diffrn_reflns_theta_min 2.814
_exptl_absorpt_coefficient_mu 0.075
_exptl_absorpt_correction_T_max 0.992
_exptl_absorpt_correction_T_min 0.871
_exptl_absorpt_correction_type multi-scan
_exptl_absorpt_process_details
;
(SADABS; Bruker, 2007)
;
_exptl_crystal_colour colorless
_exptl_crystal_density_diffrn 1.172
_exptl_crystal_description plate
_exptl_crystal_F_000 976
_exptl_crystal_size_max 0.590
_exptl_crystal_size_mid 0.330
_exptl_crystal_size_min 0.110
_refine_diff_density_max 0.413
_refine_diff_density_min -0.202
_refine_ls_extinction_method none
_refine_ls_goodness_of_fit_ref 1.031
_refine_ls_hydrogen_treatment constr
_refine_ls_matrix_type full
_refine_ls_number_parameters 146
_refine_ls_number_reflns 3845
_refine_ls_number_restraints 0
_refine_ls_restrained_S_all 1.031
_refine_ls_R_factor_all 0.0591
_refine_ls_R_factor_gt 0.0509
_refine_ls_shift/su_max 0.001
_refine_ls_shift/su_mean 0.000
_refine_ls_structure_factor_coef Fsqd
_refine_ls_weighting_details 'w=1/[\s^2^(Fo^2^)+(0.0437P)^2^+2.2017P] where P=(Fo^2^+2Fc^2^)/3'
_refine_ls_weighting_scheme calc
_refine_ls_wR_factor_gt 0.1144
_refine_ls_wR_factor_ref 0.1193
_reflns_number_gt 3383
_reflns_number_total 3845
_reflns_threshold_expression I>2\s(I)
_cod_data_source_file su5204sup1.cif
_cod_data_source_block I
_cod_database_code 2241085
_shelx_space_group_comment
;
The symmetry employed for this shelxl refinement is uniquely defined
by the following loop, which should always be used as a source of
symmetry information in preference to the above space-group names.
They are only intended as comments.
;
_shelx_estimated_absorpt_t_min 0.957
_shelx_estimated_absorpt_t_max 0.992
_shelxl_version_number 2014/6

loop_
_space_group_symop_operation_xyz
'x, y, z'
'-x, y, -z+1/2'
'x+1/2, y+1/2, z'
'-x+1/2, y+1/2, -z+1/2'
'-x, -y, -z'
'x, -y, z-1/2'
'-x+1/2, -y+1/2, -z'
'x+1/2, -y+1/2, z-1/2'

loop_
_atom_site_type_symbol
_atom_site_label
_atom_site_fract_x
_atom_site_fract_y
_atom_site_fract_z
_atom_site_U_iso_or_equiv
_atom_site_adp_type
_atom_site_calc_flag
_atom_site_occupancy
O O1 0.29213(3) 0.05291(11) 0.56411(7) 0.02556(18) Uani d 1
H H1 0.2743 0.0908 0.5005 0.038 Uiso calc 1
N N1 0.26539(3) 0.31282(13) 0.63710(8) 0.0237(2) Uani d 1
N N2 0.27474(3) 0.38692(13) 0.74851(8) 0.0249(2) Uani d 1
H H2 0.2628 0.4887 0.7641 0.030 Uiso calc 1
C C1 0.29108(4) 0.16479(14) 0.65347(9) 0.0214(2) Uani d 1
C C2 0.31597(4) 0.13945(14) 0.77385(9) 0.0208(2) Uani d 1
C C3 0.30426(4) 0.28695(15) 0.83204(9) 0.0221(2) Uani d 1
C C4 0.32060(4) 0.34607(15) 0.95885(9) 0.0240(2) Uani d 1
H H4A 0.3412 0.2533 1.0056 0.029 Uiso calc 1
H H4B 0.2937 0.3591 0.9922 0.029 Uiso calc 1
C C5 0.34679(4) 0.52462(15) 0.97093(10) 0.0258(2) Uani d 1
H H5A 0.3241 0.6224 0.9444 0.031 Uiso calc 1
H H5B 0.3674 0.5230 0.9171 0.031 Uiso calc 1
C C6 0.37587(4) 0.56546(16) 1.09762(10) 0.0284(2) Uani d 1
H H6A 0.3889 0.6874 1.0991 0.034 Uiso calc 1
H H6B 0.3554 0.5647 1.1517 0.034 Uiso calc 1
C C7 0.41558(4) 0.43390(17) 1.14525(10) 0.0296(2) Uani d 1
H H7A 0.4026 0.3117 1.1419 0.036 Uiso calc 1
H H7B 0.4302 0.4623 1.2299 0.036 Uiso calc 1
C C8 0.45307(4) 0.43498(18) 1.07776(12) 0.0336(3) Uani d 1
H H8A 0.4392 0.4770 0.9954 0.040 Uiso calc 1
H H8B 0.4774 0.5215 1.1165 0.040 Uiso calc 1
C C9 0.47548(4) 0.2527(2) 1.07272(12) 0.0363(3) Uani d 1
H H9A 0.4882 0.2088 1.1551 0.044 Uiso calc 1
H H9B 0.5017 0.2682 1.0370 0.044 Uiso calc 1
C C10 0.44297(4) 0.10995(17) 1.00175(10) 0.0291(2) Uani d 1
H H10A 0.4592 -0.0065 1.0134 0.035 Uiso calc 1
H H10B 0.4159 0.0992 1.0346 0.035 Uiso calc 1
C C11 0.42583(4) 0.14687(16) 0.86845(10) 0.0263(2) Uani d 1
H H11A 0.4529 0.1628 0.8359 0.032 Uiso calc 1
H H11B 0.4082 0.2603 0.8563 0.032 Uiso calc 1
C C12 0.39528(4) -0.00152(16) 0.79927(10) 0.0266(2) Uani d 1
H H12A 0.4114 -0.1172 0.8203 0.032 Uiso calc 1
H H12B 0.3913 0.0185 0.7131 0.032 Uiso calc 1
C C13 0.34726(4) -0.01540(15) 0.82185(10) 0.0248(2) Uani d 1
H H13A 0.3323 -0.1270 0.7850 0.030 Uiso calc 1
H H13B 0.3511 -0.0241 0.9087 0.030 Uiso calc 1

loop_
_atom_site_aniso_label
_atom_site_aniso_U_11
_atom_site_aniso_U_22
_atom_site_aniso_U_33
_atom_site_aniso_U_12
_atom_site_aniso_U_13
_atom_site_aniso_U_23
O1 0.0306(4) 0.0225(4) 0.0221(4) 0.0039(3) 0.0044(3) -0.0037(3)
N1 0.0235(4) 0.0246(5) 0.0222(4) 0.0022(3) 0.0048(3) -0.0047(3)
N2 0.0259(4) 0.0248(5) 0.0227(4) 0.0054(4) 0.0044(3) -0.0055(4)
C1 0.0209(4) 0.0205(5) 0.0238(5) -0.0019(4) 0.0076(4) -0.0018(4)
C2 0.0222(4) 0.0189(5) 0.0219(5) -0.0015(4) 0.0069(4) 0.0006(4)
C3 0.0210(4) 0.0230(5) 0.0225(5) -0.0004(4) 0.0059(4) -0.0001(4)
C4 0.0286(5) 0.0230(5) 0.0207(5) 0.0016(4) 0.0069(4) -0.0010(4)
C5 0.0313(5) 0.0210(5) 0.0227(5) 0.0025(4) 0.0028(4) -0.0006(4)
C6 0.0342(6) 0.0238(5) 0.0242(5) 0.0046(4) 0.0023(4) -0.0052(4)
C7 0.0342(6) 0.0298(6) 0.0220(5) 0.0067(5) 0.0026(4) -0.0025(4)
C8 0.0302(6) 0.0344(7) 0.0338(6) -0.0005(5) 0.0045(5) -0.0064(5)
C9 0.0291(6) 0.0442(8) 0.0317(6) 0.0084(5) 0.0013(5) -0.0069(5)
C10 0.0312(6) 0.0311(6) 0.0236(5) 0.0100(5) 0.0050(4) -0.0001(4)
C11 0.0258(5) 0.0301(6) 0.0238(5) 0.0033(4) 0.0080(4) 0.0005(4)
C12 0.0311(5) 0.0260(5) 0.0229(5) 0.0076(4) 0.0076(4) -0.0010(4)
C13 0.0312(5) 0.0176(5) 0.0254(5) 0.0011(4) 0.0072(4) 0.0015(4)

loop_
_atom_type_symbol
_atom_type_description
_atom_type_scat_dispersion_real
_atom_type_scat_dispersion_imag
_atom_type_scat_source
C C 0.0033 0.0016 'International Tables Vol C Tables 4.2.6.8 and 6.1.1.4'
H H 0.0000 0.0000 'International Tables Vol C Tables 4.2.6.8 and 6.1.1.4'
N N 0.0061 0.0033 'International Tables Vol C Tables 4.2.6.8 and 6.1.1.4'
O O 0.0106 0.0060 'International Tables Vol C Tables 4.2.6.8 and 6.1.1.4'

loop_
_geom_angle_atom_site_label_1
_geom_angle_atom_site_label_2
_geom_angle_atom_site_label_3
_geom_angle
C1 O1 H1 109.5
C1 N1 N2 103.62(9)
C3 N2 N1 112.81(9)
C3 N2 H2 123.6
N1 N2 H2 123.6
N1 C1 O1 122.57(10)
N1 C1 C2 112.67(9)
O1 C1 C2 124.76(10)
C3 C2 C1 104.02(9)
C3 C2 C13 130.18(10)
C1 C2 C13 125.80(10)
N2 C3 C2 106.85(9)
N2 C3 C4 121.83(10)
C2 C3 C4 131.22(10)
C3 C4 C5 111.89(9)
C3 C4 H4A 109.2
C5 C4 H4A 109.2
C3 C4 H4B 109.2
C5 C4 H4B 109.2
H4A C4 H4B 107.9
C4 C5 C6 114.06(10)
C4 C5 H5A 108.7
C6 C5 H5A 108.7
C4 C5 H5B 108.7
C6 C5 H5B 108.7
H5A C5 H5B 107.6
C7 C6 C5 114.20(9)
C7 C6 H6A 108.7
C5 C6 H6A 108.7
C7 C6 H6B 108.7
C5 C6 H6B 108.7
H6A C6 H6B 107.6
C6 C7 C8 114.64(10)
C6 C7 H7A 108.6
C8 C7 H7A 108.6
C6 C7 H7B 108.6
C8 C7 H7B 108.6
H7A C7 H7B 107.6
C9 C8 C7 113.91(12)
C9 C8 H8A 108.8
C7 C8 H8A 108.8
C9 C8 H8B 108.8
C7 C8 H8B 108.8
H8A C8 H8B 107.7
C8 C9 C10 114.75(10)
C8 C9 H9A 108.6
C10 C9 H9A 108.6
C8 C9 H9B 108.6
C10 C9 H9B 108.6
H9A C9 H9B 107.6
C11 C10 C9 114.67(11)
C11 C10 H10A 108.6
C9 C10 H10A 108.6
C11 C10 H10B 108.6
C9 C10 H10B 108.6
H10A C10 H10B 107.6
C10 C11 C12 113.49(10)
C10 C11 H11A 108.9
C12 C11 H11A 108.9
C10 C11 H11B 108.9
C12 C11 H11B 108.9
H11A C11 H11B 107.7
C11 C12 C13 114.71(9)
C11 C12 H12A 108.6
C13 C12 H12A 108.6
C11 C12 H12B 108.6
C13 C12 H12B 108.6
H12A C12 H12B 107.6
C2 C13 C12 113.98(9)
C2 C13 H13A 108.8
C12 C13 H13A 108.8
C2 C13 H13B 108.8
C12 C13 H13B 108.8
H13A C13 H13B 107.7

loop_
_geom_bond_atom_site_label_1
_geom_bond_atom_site_label_2
_geom_bond_distance
O1 C1 1.3424(13)
O1 H1 0.8400
N1 C1 1.3331(14)
N1 N2 1.3700(12)
N2 C3 1.3533(14)
N2 H2 0.8800
C1 C2 1.4153(14)
C2 C3 1.3879(15)
C2 C13 1.5018(15)
C3 C4 1.4944(15)
C4 C5 1.5364(16)
C4 H4A 0.9900
C4 H4B 0.9900
C5 C6 1.5322(16)
C5 H5A 0.9900
C5 H5B 0.9900
C6 C7 1.5309(16)
C6 H6A 0.9900
C6 H6B 0.9900
C7 C8 1.5345(18)
C7 H7A 0.9900
C7 H7B 0.9900
C8 C9 1.5280(19)
C8 H8A 0.9900
C8 H8B 0.9900
C9 C10 1.5312(18)
C9 H9A 0.9900
C9 H9B 0.9900
C10 C11 1.5257(16)
C10 H10A 0.9900
C10 H10B 0.9900
C11 C12 1.5257(17)
C11 H11A 0.9900
C11 H11B 0.9900
C12 C13 1.5355(16)
C12 H12A 0.9900
C12 H12B 0.9900
C13 H13A 0.9900
C13 H13B 0.9900

loop_
_geom_hbond_atom_site_label_D
_geom_hbond_atom_site_label_H
_geom_hbond_atom_site_label_A
_geom_hbond_site_symmetry_A
_geom_hbond_distance_DH
_geom_hbond_distance_HA
_geom_hbond_distance_DA
_geom_hbond_angle_DHA
O1 H1 N1 7_556 0.84 1.87 2.7072(12) 177
N2 H2 Cg 4_556 0.88 2.58 3.4429(11) 166
C6 H6B Cg 6_566 0.99 2.71 3.5734(13) 147

loop_
_geom_torsion_atom_site_label_1
_geom_torsion_atom_site_label_2
_geom_torsion_atom_site_label_3
_geom_torsion_atom_site_label_4
_geom_torsion
C1 N1 N2 C3 -1.49(12)
N2 N1 C1 O1 -179.34(10)
N2 N1 C1 C2 1.48(12)
N1 C1 C2 C3 -0.97(12)
O1 C1 C2 C3 179.87(10)
N1 C1 C2 C13 178.86(10)
O1 C1 C2 C13 -0.30(17)
N1 N2 C3 C2 0.93(13)
N1 N2 C3 C4 177.64(10)
C1 C2 C3 N2 0.01(11)
C13 C2 C3 N2 -179.81(10)
C1 C2 C3 C4 -176.27(11)
C13 C2 C3 C4 3.91(19)
N2 C3 C4 C5 -60.38(14)
C2 C3 C4 C5 115.43(13)
C3 C4 C5 C6 -163.47(10)
C4 C5 C6 C7 64.21(14)
C5 C6 C7 C8 64.54(14)
C6 C7 C8 C9 -147.20(11)
C7 C8 C9 C10 65.43(15)
C8 C9 C10 C11 66.47(15)
C9 C10 C11 C12 177.39(10)
C10 C11 C12 C13 70.67(12)
C3 C2 C13 C12 -101.48(13)
C1 C2 C13 C12 78.73(13)
C11 C12 C13 C2 68.41(13)

_cod_database_fobs_code 2241085
